data_1556516
loop_
_publ_author_name
'Von Pilgrim, M.'
'Mondeshki, M.'
'Klett, J.'

_publ_section_title
;
 [Bis(Trimethylsilyl)Methyl]Lithium and -Sodium: Solubility in Alkanes and
 Complexes with O- and N- Donor Ligands
;
_journal_name_full Inorganics
_journal_page_first 39
_journal_paper_doi 10.3390/inorganics5020039
_journal_volume 5
_journal_year 2017
_chemical_formula_sum 'C13 H35 Li N2 Si2'
_chemical_formula_weight 282.55
_space_group_crystal_system monoclinic
_space_group_IT_number 14
_space_group_name_Hall '-P 2ybc'
_space_group_name_H-M_alt 'P 1 21/c 1'
_atom_sites_solution_hydrogens mixed
_cell_angle_alpha 90
_cell_angle_beta 112.040(2)
_cell_angle_gamma 90
_cell_formula_units_Z 8
_cell_length_a 18.7636(8)
_cell_length_b 13.2303(5)
_cell_length_c 17.7299(7)
_cell_measurement_temperature 296(2)
_cell_volume 4079.8(3)
_computing_structure_refinement 'SHELXL-2013 (Sheldrick, 2013)'
_diffrn_ambient_temperature 296(2)
_diffrn_measured_fraction_theta_full 1.000
_diffrn_measured_fraction_theta_max 0.998
_diffrn_measurement_device_type 'Bruker SMART'
_diffrn_radiation_type MoK\a
_diffrn_radiation_wavelength 0.71073
_diffrn_reflns_av_R_equivalents 0.1011
_diffrn_reflns_av_unetI/netI 0.0860
_diffrn_reflns_Laue_measured_fraction_full 1.000
_diffrn_reflns_Laue_measured_fraction_max 0.998
_diffrn_reflns_limit_h_max 24
_diffrn_reflns_limit_h_min -24
_diffrn_reflns_limit_k_max 17
_diffrn_reflns_limit_k_min -17
_diffrn_reflns_limit_l_max 23
_diffrn_reflns_limit_l_min -23
_diffrn_reflns_number 51744
_diffrn_reflns_point_group_measured_fraction_full 1.000
_diffrn_reflns_point_group_measured_fraction_max 0.998
_diffrn_reflns_theta_full 25.242
_diffrn_reflns_theta_max 27.857
_diffrn_reflns_theta_min 1.171
_exptl_absorpt_coefficient_mu 0.163
_exptl_crystal_colour colourless
_exptl_crystal_density_diffrn 0.920
_exptl_crystal_description plate
_exptl_crystal_F_000 1264
_exptl_crystal_size_max 0.4
_exptl_crystal_size_mid 0.3
_exptl_crystal_size_min 0.03
_refine_diff_density_max 0.270
_refine_diff_density_min -0.187
_refine_diff_density_rms 0.037
_refine_ls_extinction_coef .
_refine_ls_extinction_method none
_refine_ls_goodness_of_fit_ref 0.886
_refine_ls_hydrogen_treatment mixed
_refine_ls_matrix_type full
_refine_ls_number_parameters 458
_refine_ls_number_reflns 9687
_refine_ls_number_restraints 133
_refine_ls_restrained_S_all 0.896
_refine_ls_R_factor_all 0.1013
_refine_ls_R_factor_gt 0.0449
_refine_ls_shift/su_max 0.019
_refine_ls_shift/su_mean 0.001
_refine_ls_structure_factor_coef Fsqd
_refine_ls_weighting_details 'w=1/[\s^2^(Fo^2^)+(0.0497P)^2^] where P=(Fo^2^+2Fc^2^)/3'
_refine_ls_weighting_scheme calc
_refine_ls_wR_factor_gt 0.0964
_refine_ls_wR_factor_ref 0.1112
_reflns_Friedel_coverage 0.000
_reflns_Friedel_fraction_full .
_reflns_Friedel_fraction_max .
_reflns_number_gt 5270
_reflns_number_total 9687
_reflns_threshold_expression 'I > 2\s(I)'
_cod_data_source_file 1b.cif
_cod_data_source_block JKM17
_cod_original_sg_symbol_H-M 'P 21/c'
_cod_database_code 1556516
_shelx_space_group_comment
;
The symmetry employed for this shelxl refinement is uniquely defined
by the following loop, which should always be used as a source of
symmetry information in preference to the above space-group names.
They are only intended as comments.
;

loop_
_space_group_symop_operation_xyz
'x, y, z'
'-x, y+1/2, -z+1/2'
'-x, -y, -z'
'x, -y-1/2, z-1/2'

loop_
_atom_site_label
_atom_site_type_symbol
_atom_site_fract_x
_atom_site_fract_y
_atom_site_fract_z
_atom_site_U_iso_or_equiv
_atom_site_adp_type
_atom_site_occupancy
_atom_site_site_symmetry_order
_atom_site_calc_flag
_atom_site_refinement_flags_posn
_atom_site_refinement_flags_adp
_atom_site_refinement_flags_occupancy
_atom_site_disorder_assembly
_atom_site_disorder_group
Li1 Li -0.58133(16) 0.1532(2) 0.16074(17) 0.0385(7) Uani 1 1 d . . . . .
C1 C -0.47998(9) 0.22810(13) 0.17603(10) 0.0334(4) Uani 1 1 d . . . . .
H1 H -0.4851(9) 0.2706(13) 0.2124(10) 0.040(5) Uiso 1 1 d . . . . .
Si11 Si -0.48959(3) 0.29408(4) 0.08335(3) 0.03898(14) Uani 1 1 d . . . . .
C111 C -0.46312(13) 0.21398(17) 0.01006(12) 0.0689(7) Uani 1 1 d . . . . .
H11A H -0.4718 0.2516 -0.0389 0.103 Uiso 1 1 calc R U . . .
H11B H -0.4942 0.1540 -0.0027 0.103 Uiso 1 1 calc R U . . .
H11C H -0.4098 0.1955 0.0344 0.103 Uiso 1 1 calc R U . . .
C112 C -0.42981(13) 0.41249(17) 0.09813(14) 0.0767(7) Uani 1 1 d . . . . .
H11D H -0.4334 0.4378 0.0461 0.115 Uiso 1 1 calc R U . . .
H11E H -0.3771 0.3972 0.1305 0.115 Uiso 1 1 calc R U . . .
H11F H -0.4485 0.4626 0.1253 0.115 Uiso 1 1 calc R U . . .
C113 C -0.59152(11) 0.33760(15) 0.02508(11) 0.0546(5) Uani 1 1 d . . . . .
H11G H -0.5934 0.3753 -0.0219 0.082 Uiso 1 1 calc R U . . .
H11H H -0.6081 0.3798 0.0594 0.082 Uiso 1 1 calc R U . . .
H11I H -0.6247 0.2799 0.0081 0.082 Uiso 1 1 calc R U . . .
Si12 Si -0.39999(3) 0.14608(4) 0.22972(3) 0.04230(15) Uani 1 1 d . . . . .
C121 C -0.40753(14) 0.1002(2) 0.32687(12) 0.0872(8) Uani 1 1 d . . . . .
H12A H -0.3642 0.0580 0.3556 0.131 Uiso 1 1 calc R U . . .
H12B H -0.4541 0.0621 0.3144 0.131 Uiso 1 1 calc R U . . .
H12C H -0.4082 0.1571 0.3602 0.131 Uiso 1 1 calc R U . . .
C122 C -0.39727(13) 0.02930(16) 0.17029(13) 0.0719(7) Uani 1 1 d . . . . .
H12D H -0.3567 -0.0143 0.2034 0.108 Uiso 1 1 calc R U . . .
H12E H -0.3882 0.0482 0.1224 0.108 Uiso 1 1 calc R U . . .
H12F H -0.4456 -0.0055 0.1548 0.108 Uiso 1 1 calc R U . . .
C123 C -0.30030(11) 0.20226(19) 0.26047(16) 0.0826(8) Uani 1 1 d . . . . .
H12G H -0.2629 0.1539 0.2921 0.124 Uiso 1 1 calc R U . . .
H12H H -0.2969 0.2620 0.2924 0.124 Uiso 1 1 calc R U . . .
H12I H -0.2906 0.2194 0.2126 0.124 Uiso 1 1 calc R U . . .
C31 C -0.6366(7) 0.2109(8) 0.2937(4) 0.078(2) Uani 0.68 1 d D . P A 1
H31A H -0.6080 0.1547 0.3247 0.117 Uiso 0.68 1 calc R U P A 1
H31B H -0.6798 0.2242 0.3088 0.117 Uiso 0.68 1 calc R U P A 1
H31C H -0.6042 0.2695 0.3047 0.117 Uiso 0.68 1 calc R U P A 1
C32 C -0.7091(3) 0.2750(4) 0.1577(3) 0.0620(13) Uani 0.68 1 d D . P A 1
H32A H -0.7240 0.2608 0.1008 0.093 Uiso 0.68 1 calc R U P A 1
H32B H -0.6778 0.3347 0.1714 0.093 Uiso 0.68 1 calc R U P A 1
H32C H -0.7543 0.2854 0.1700 0.093 Uiso 0.68 1 calc R U P A 1
N31 N -0.6641(3) 0.1868(3) 0.2067(3) 0.0429(12) Uani 0.68 1 d D . P A 1
C33 C -0.71376(18) 0.0962(3) 0.1870(2) 0.0481(8) Uani 0.68 1 d D . P A 1
H33C H -0.7639 0.1136 0.1874 0.058 Uiso 0.68 1 calc R U P A 1
H33D H -0.6913 0.0448 0.2281 0.058 Uiso 0.68 1 calc R U P A 1
C34 C -0.72292(16) 0.0548(3) 0.1034(2) 0.0487(8) Uani 0.68 1 d D . P A 1
H34C H -0.7547 -0.0054 0.0918 0.058 Uiso 0.68 1 calc R U P A 1
H34D H -0.7481 0.1048 0.0619 0.058 Uiso 0.68 1 calc R U P A 1
N32 N -0.6466(4) 0.0300(6) 0.1019(4) 0.044(2) Uani 0.68 1 d D . P A 1
C35 C -0.6164(6) -0.0644(6) 0.1461(5) 0.0700(19) Uani 0.68 1 d D . P A 1
H35A H -0.6138 -0.0584 0.2010 0.105 Uiso 0.68 1 calc R U P A 1
H35B H -0.5660 -0.0771 0.1464 0.105 Uiso 0.68 1 calc R U P A 1
H35C H -0.6499 -0.1194 0.1197 0.105 Uiso 0.68 1 calc R U P A 1
C36 C -0.6502(3) 0.0216(3) 0.0180(2) 0.0589(11) Uani 0.68 1 d D . P A 1
H36A H -0.6716 0.0825 -0.0111 0.088 Uiso 0.68 1 calc R U P A 1
H36B H -0.6821 -0.0348 -0.0082 0.088 Uiso 0.68 1 calc R U P A 1
H36C H -0.5994 0.0116 0.0185 0.088 Uiso 0.68 1 calc R U P A 1
C31A C -0.6479(13) 0.2000(16) 0.2794(8) 0.056(4) Uiso 0.32 1 d D . P A 3
H31D H -0.6090 0.2505 0.3023 0.085 Uiso 0.32 1 calc R U P A 3
H31E H -0.6270 0.1345 0.2990 0.085 Uiso 0.32 1 calc R U P A 3
H31F H -0.6907 0.2134 0.2951 0.085 Uiso 0.32 1 calc R U P A 3
C32A C -0.6939(8) 0.3066(7) 0.1687(9) 0.064(4) Uiso 0.32 1 d D . P A 3
H32D H -0.6496 0.3485 0.1947 0.097 Uiso 0.32 1 calc R U P A 3
H32E H -0.7343 0.3263 0.1864 0.097 Uiso 0.32 1 calc R U P A 3
H32F H -0.7110 0.3145 0.1107 0.097 Uiso 0.32 1 calc R U P A 3
N31A N -0.6738(7) 0.2023(7) 0.1900(7) 0.031(3) Uiso 0.32 1 d D . P A 3
C33A C -0.7353(4) 0.1295(5) 0.1507(5) 0.061(3) Uiso 0.32 1 d D . P A 3
H33A H -0.7691 0.1269 0.1808 0.073 Uiso 0.32 1 calc R U P A 3
H33B H -0.7654 0.1530 0.0962 0.073 Uiso 0.32 1 calc R U P A 3
C34A C -0.7079(5) 0.0290(6) 0.1457(6) 0.074(3) Uiso 0.32 1 d D . P A 3
H34A H -0.7506 -0.0124 0.1121 0.088 Uiso 0.32 1 calc R U P A 3
H34B H -0.6877 -0.0005 0.1998 0.088 Uiso 0.32 1 calc R U P A 3
N32A N -0.6463(10) 0.0279(15) 0.1108(10) 0.052(6) Uiso 0.32 1 d D . P A 3
C35A C -0.6076(12) -0.0703(14) 0.1334(10) 0.059(4) Uiso 0.32 1 d D . P A 3
H35D H -0.5655 -0.0736 0.1152 0.088 Uiso 0.32 1 calc R U P A 3
H35E H -0.6435 -0.1235 0.1083 0.088 Uiso 0.32 1 calc R U P A 3
H35F H -0.5885 -0.0780 0.1915 0.088 Uiso 0.32 1 calc R U P A 3
C36A C -0.6777(6) 0.0372(11) 0.0220(7) 0.087(5) Uiso 0.32 1 d D . P A 3
H36D H -0.6364 0.0374 0.0025 0.131 Uiso 0.32 1 calc R U P A 3
H36E H -0.7062 0.0992 0.0067 0.131 Uiso 0.32 1 calc R U P A 3
H36F H -0.7112 -0.0189 -0.0013 0.131 Uiso 0.32 1 calc R U P A 3
Li2 Li 0.09004(17) -0.1054(2) 0.34809(17) 0.0445(8) Uani 1 1 d . . . . .
C2 C -0.00567(10) -0.06914(15) 0.24482(10) 0.0380(4) Uani 1 1 d . . . . .
H2 H -0.0012(11) -0.0001(15) 0.2443(11) 0.061(6) Uiso 1 1 d . . . . .
Si21 Si 0.00592(3) -0.11948(4) 0.15503(3) 0.04030(14) Uani 1 1 d . . . . .
C211 C -0.08470(13) -0.13235(18) 0.06087(12) 0.0768(7) Uani 1 1 d . . . . .
H21A H -0.0724 -0.1626 0.0180 0.115 Uiso 1 1 calc R U . . .
H21B H -0.1067 -0.0667 0.0440 0.115 Uiso 1 1 calc R U . . .
H21C H -0.1209 -0.1742 0.0728 0.115 Uiso 1 1 calc R U . . .
C212 C 0.04841(14) -0.25027(16) 0.17154(13) 0.0707(7) Uani 1 1 d . . . . .
H21D H 0.0451 -0.2782 0.1203 0.106 Uiso 1 1 calc R U . . .
H21E H 0.0205 -0.2924 0.1950 0.106 Uiso 1 1 calc R U . . .
H21F H 0.1013 -0.2469 0.2077 0.106 Uiso 1 1 calc R U . . .
C213 C 0.07161(13) -0.03825(18) 0.12273(12) 0.0705(7) Uani 1 1 d . . . . .
H21G H 0.0701 -0.0604 0.0706 0.106 Uiso 1 1 calc R U . . .
H21H H 0.1232 -0.0437 0.1621 0.106 Uiso 1 1 calc R U . . .
H21I H 0.0551 0.0309 0.1190 0.106 Uiso 1 1 calc R U . . .
Si22 Si -0.08514(3) -0.10370(4) 0.27329(3) 0.04848(16) Uani 1 1 d D . . . .
C221 C -0.0651(11) -0.0504(9) 0.3785(6) 0.109(5) Uani 0.5 1 d D . P B 1
H22A H -0.1102 -0.0571 0.3914 0.164 Uiso 0.5 1 calc R U P B 1
H22B H -0.0515 0.0197 0.3797 0.164 Uiso 0.5 1 calc R U P B 1
H22C H -0.0233 -0.0869 0.4178 0.164 Uiso 0.5 1 calc R U P B 1
C222 C -0.1792(6) -0.0468(13) 0.2092(9) 0.133(6) Uani 0.5 1 d D . P B 1
H22D H -0.2180 -0.0683 0.2288 0.199 Uiso 0.5 1 calc R U P B 1
H22E H -0.1929 -0.0684 0.1538 0.199 Uiso 0.5 1 calc R U P B 1
H22F H -0.1751 0.0255 0.2119 0.199 Uiso 0.5 1 calc R U P B 1
C223 C -0.0993(9) -0.2419(6) 0.2805(9) 0.081(5) Uani 0.5 1 d D . P B 1
H22G H -0.1439 -0.2632 0.2352 0.121 Uiso 0.5 1 calc R U P B 1
H22H H -0.1063 -0.2565 0.3303 0.121 Uiso 0.5 1 calc R U P B 1
H22I H -0.0549 -0.2774 0.2797 0.121 Uiso 0.5 1 calc R U P B 1
C22A C -0.0854(10) -0.0465(9) 0.3703(6) 0.099(4) Uani 0.5 1 d D . P B 4
H22J H -0.1301 -0.0690 0.3795 0.149 Uiso 0.5 1 calc R U P B 4
H22K H -0.0862 0.0258 0.3660 0.149 Uiso 0.5 1 calc R U P B 4
H22L H -0.0400 -0.0673 0.4150 0.149 Uiso 0.5 1 calc R U P B 4
C22B C -0.1864(6) -0.0800(12) 0.1964(7) 0.118(5) Uani 0.5 1 d D . P B 4
H22M H -0.2231 -0.1053 0.2174 0.177 Uiso 0.5 1 calc R U P B 4
H22N H -0.1930 -0.1140 0.1463 0.177 Uiso 0.5 1 calc R U P B 4
H22O H -0.1940 -0.0087 0.1865 0.177 Uiso 0.5 1 calc R U P B 4
C22C C -0.0844(9) -0.2456(5) 0.2881(7) 0.051(2) Uani 0.5 1 d D . P B 4
H22P H -0.1288 -0.2652 0.2990 0.077 Uiso 0.5 1 calc R U P B 4
H22Q H -0.0387 -0.2646 0.3332 0.077 Uiso 0.5 1 calc R U P B 4
H22R H -0.0851 -0.2788 0.2397 0.077 Uiso 0.5 1 calc R U P B 4
C41 C 0.1197(2) -0.2216(3) 0.4967(2) 0.0749(11) Uani 0.75 1 d D . P C 2
H41D H 0.1177 -0.1539 0.5152 0.112 Uiso 0.75 1 calc R U P C 2
H41E H 0.1522 -0.2621 0.5412 0.112 Uiso 0.75 1 calc R U P C 2
H41F H 0.0689 -0.2497 0.4758 0.112 Uiso 0.75 1 calc R U P C 2
C42 C 0.1485(3) -0.3215(3) 0.3982(2) 0.0741(12) Uani 0.75 1 d D . P C 2
H42A H 0.1703 -0.3197 0.3571 0.111 Uiso 0.75 1 calc R U P C 2
H42B H 0.0961 -0.3441 0.3745 0.111 Uiso 0.75 1 calc R U P C 2
H42C H 0.1775 -0.3671 0.4407 0.111 Uiso 0.75 1 calc R U P C 2
N41 N 0.1509(4) -0.2202(4) 0.4321(4) 0.053(3) Uani 0.75 1 d D . P C 2
C43 C 0.22958(17) -0.1785(2) 0.4597(2) 0.0596(9) Uani 0.75 1 d D . P C 2
H43A H 0.2625 -0.2146 0.5077 0.072 Uiso 0.75 1 calc R U P C 2
H43B H 0.2501 -0.1875 0.4174 0.072 Uiso 0.75 1 calc R U P C 2
C44 C 0.2288(3) -0.0705(4) 0.4785(4) 0.104(3) Uani 0.75 1 d D U P C 2
H44A H 0.2106 -0.0626 0.5226 0.125 Uiso 0.75 1 calc R U P C 2
H44B H 0.2810 -0.0447 0.4971 0.125 Uiso 0.75 1 calc R U P C 2
N42 N 0.1802(4) -0.0100(5) 0.4088(4) 0.050(2) Uani 0.75 1 d D . P C 2
C45 C 0.1620(3) 0.0886(4) 0.4356(3) 0.0727(12) Uani 0.75 1 d D . P C 2
H45D H 0.1264 0.1242 0.3897 0.109 Uiso 0.75 1 calc R U P C 2
H45E H 0.2083 0.1275 0.4591 0.109 Uiso 0.75 1 calc R U P C 2
H45F H 0.1394 0.0784 0.4754 0.109 Uiso 0.75 1 calc R U P C 2
C46 C 0.2155(2) 0.0088(4) 0.3494(3) 0.0526(10) Uani 0.75 1 d D . P C 2
H46D H 0.2268 -0.0545 0.3298 0.079 Uiso 0.75 1 calc R U P C 2
H46E H 0.2622 0.0464 0.3746 0.079 Uiso 0.75 1 calc R U P C 2
H46F H 0.1806 0.0469 0.3046 0.079 Uiso 0.75 1 calc R U P C 2
C41A C 0.1056(11) -0.2670(13) 0.4726(11) 0.144(9) Uiso 0.25 1 d D . P C 4
H41A H 0.0777 -0.2190 0.4914 0.217 Uiso 0.25 1 calc R U P C 4
H41B H 0.1427 -0.3010 0.5184 0.217 Uiso 0.25 1 calc R U P C 4
H41C H 0.0706 -0.3156 0.4379 0.217 Uiso 0.25 1 calc R U P C 4
C42A C 0.1755(12) -0.2993(14) 0.3920(13) 0.161(12) Uiso 0.25 1 d D . P C 4
H42D H 0.2129 -0.2752 0.3714 0.242 Uiso 0.25 1 calc R U P C 4
H42E H 0.1336 -0.3301 0.3487 0.242 Uiso 0.25 1 calc R U P C 4
H42F H 0.1989 -0.3482 0.4341 0.242 Uiso 0.25 1 calc R U P C 4
N41A N 0.1462(10) -0.2131(13) 0.4260(11) 0.054(8) Uiso 0.25 1 d D . P C 4
C43A C 0.2129(9) -0.1647(10) 0.4875(9) 0.124(8) Uiso 0.25 1 d D . P C 4
H43C H 0.2573 -0.2052 0.4916 0.149 Uiso 0.25 1 calc R U P C 4
H43D H 0.2064 -0.1716 0.5390 0.149 Uiso 0.25 1 calc R U P C 4
C44A C 0.2345(7) -0.0577(9) 0.4821(8) 0.032(3) Uiso 0.25 1 d D U P C 4
H44C H 0.2833 -0.0552 0.4752 0.039 Uiso 0.25 1 calc R U P C 4
H44D H 0.2404 -0.0229 0.5322 0.039 Uiso 0.25 1 calc R U P C 4
N42A N 0.1748(13) -0.0061(14) 0.4125(13) 0.050(7) Uiso 0.25 1 d D . P C 4
C45A C 0.1363(9) 0.0763(13) 0.4381(12) 0.092(7) Uiso 0.25 1 d D . P C 4
H45A H 0.1051 0.1143 0.3913 0.138 Uiso 0.25 1 calc R U P C 4
H45B H 0.1743 0.1199 0.4752 0.138 Uiso 0.25 1 calc R U P C 4
H45C H 0.1045 0.0485 0.4645 0.138 Uiso 0.25 1 calc R U P C 4
C46A C 0.2118(13) 0.0369(17) 0.3604(13) 0.122(10) Uiso 0.25 1 d D . P C 4
H46A H 0.1739 0.0702 0.3148 0.183 Uiso 0.25 1 calc R U P C 4
H46B H 0.2356 -0.0162 0.3412 0.183 Uiso 0.25 1 calc R U P C 4
H46C H 0.2502 0.0849 0.3910 0.183 Uiso 0.25 1 calc R U P C 4

loop_
_atom_site_aniso_label
_atom_site_aniso_U_11
_atom_site_aniso_U_22
_atom_site_aniso_U_33
_atom_site_aniso_U_23
_atom_site_aniso_U_13
_atom_site_aniso_U_12
Li1 0.0330(16) 0.0420(18) 0.0414(17) -0.0023(14) 0.0149(13) -0.0026(13)
C1 0.0327(10) 0.0333(10) 0.0349(10) -0.0047(8) 0.0135(8) -0.0012(8)
Si11 0.0377(3) 0.0375(3) 0.0440(3) 0.0075(2) 0.0180(2) -0.0013(2)
C111 0.0826(17) 0.0825(17) 0.0546(13) 0.0153(12) 0.0408(12) 0.0186(13)
C112 0.0639(15) 0.0659(16) 0.0956(17) 0.0242(13) 0.0247(13) -0.0180(12)
C113 0.0509(12) 0.0547(13) 0.0527(12) 0.0173(10) 0.0132(10) 0.0026(10)
Si12 0.0300(3) 0.0506(3) 0.0413(3) 0.0037(2) 0.0077(2) 0.0035(2)
C121 0.0782(18) 0.120(2) 0.0568(14) 0.0366(14) 0.0176(13) 0.0270(16)
C122 0.0655(15) 0.0568(15) 0.0799(16) -0.0023(12) 0.0121(12) 0.0228(12)
C123 0.0329(12) 0.0918(19) 0.1104(19) -0.0085(15) 0.0122(12) -0.0004(12)
C31 0.106(6) 0.080(4) 0.054(3) -0.008(3) 0.038(3) 0.006(4)
C32 0.069(3) 0.058(3) 0.076(3) 0.006(3) 0.047(2) 0.003(3)
N31 0.046(2) 0.045(2) 0.044(3) 0.0014(18) 0.023(2) 0.0055(17)
C33 0.0391(17) 0.053(2) 0.064(2) 0.0036(18) 0.0315(16) -0.0033(16)
C34 0.0295(16) 0.054(2) 0.059(2) -0.0131(18) 0.0128(15) -0.0124(14)
N32 0.036(2) 0.044(3) 0.052(3) -0.0168(18) 0.0187(18) -0.0076(11)
C35 0.078(4) 0.062(3) 0.081(4) -0.004(3) 0.041(3) -0.002(2)
C36 0.066(3) 0.062(3) 0.044(2) -0.0192(16) 0.0159(19) -0.013(2)
Li2 0.0369(17) 0.052(2) 0.0437(17) 0.0065(15) 0.0137(14) -0.0008(15)
C2 0.0340(10) 0.0374(11) 0.0425(11) 0.0054(9) 0.0140(8) -0.0007(9)
Si21 0.0418(3) 0.0441(3) 0.0353(3) 0.0044(2) 0.0149(2) -0.0038(2)
C211 0.0765(17) 0.0866(18) 0.0517(13) 0.0038(12) 0.0064(12) -0.0174(14)
C212 0.0916(18) 0.0662(15) 0.0701(14) 0.0089(12) 0.0484(13) 0.0208(14)
C213 0.0877(18) 0.0784(17) 0.0591(14) -0.0094(12) 0.0431(13) -0.0288(14)
Si22 0.0420(3) 0.0496(4) 0.0631(4) 0.0118(3) 0.0303(3) 0.0056(3)
C221 0.152(11) 0.088(7) 0.155(9) 0.006(6) 0.134(8) -0.015(6)
C222 0.057(6) 0.137(9) 0.236(13) 0.091(8) 0.091(7) 0.049(6)
C223 0.051(6) 0.063(6) 0.141(10) 0.006(5) 0.050(5) 0.005(4)
C22A 0.119(8) 0.087(7) 0.139(8) -0.072(6) 0.103(6) -0.045(5)
C22B 0.036(4) 0.181(13) 0.130(7) 0.114(7) 0.022(4) 0.015(5)
C22C 0.048(5) 0.046(5) 0.077(6) -0.005(4) 0.043(3) -0.018(3)
C41 0.088(3) 0.089(3) 0.0480(19) 0.019(2) 0.0257(19) -0.016(2)
C42 0.082(3) 0.042(2) 0.080(3) 0.0159(17) 0.008(2) 0.019(2)
N41 0.058(3) 0.049(3) 0.041(2) 0.0186(16) 0.0046(13) 0.0045(14)
C43 0.0406(17) 0.068(2) 0.054(2) 0.0228(16) -0.0008(16) 0.0169(16)
C44 0.074(3) 0.107(4) 0.075(3) 0.041(2) -0.037(2) -0.037(3)
N42 0.041(3) 0.060(3) 0.038(3) 0.0129(13) 0.0026(13) -0.0053(12)
C45 0.084(3) 0.073(3) 0.064(3) -0.0153(18) 0.031(2) -0.011(3)
C46 0.0406(19) 0.064(2) 0.052(2) 0.013(2) 0.0160(15) -0.0015(17)

loop_
_atom_type_symbol
_atom_type_description
_atom_type_scat_dispersion_real
_atom_type_scat_dispersion_imag
_atom_type_scat_source
C C 0.0033 0.0016 'International Tables Vol C Tables 4.2.6.8 and 6.1.1.4'
H H 0.0000 0.0000 'International Tables Vol C Tables 4.2.6.8 and 6.1.1.4'
Li Li -0.0003 0.0001 'International Tables Vol C Tables 4.2.6.8 and 6.1.1.4'
N N 0.0061 0.0033 'International Tables Vol C Tables 4.2.6.8 and 6.1.1.4'
Si Si 0.0817 0.0704 'International Tables Vol C Tables 4.2.6.8 and 6.1.1.4'

loop_
_geom_angle_atom_site_label_1
_geom_angle_atom_site_label_2
_geom_angle_atom_site_label_3
_geom_angle
_geom_angle_site_symmetry_1
_geom_angle_site_symmetry_3
N32A Li1 C1 144.2(4) . .
N31 Li1 C1 129.66(19) . .
N31 Li1 N32 88.8(2) . .
C1 Li1 N32 141.6(2) . .
N32A Li1 N31A 86.8(4) . .
C1 Li1 N31A 128.7(3) . .
N31 Li1 C34 59.12(15) . .
C1 Li1 C34 167.17(16) . .
N32 Li1 C34 31.28(16) . .
N32A Li1 Si12 121.5(4) . .
N31 Li1 Si12 135.90(17) . .
C1 Li1 Si12 32.82(6) . .
N32 Li1 Si12 121.3(2) . .
N31A Li1 Si12 141.9(3) . .
C34 Li1 Si12 150.39(13) . .
N32A Li1 Si11 128.2(4) . .
N31 Li1 Si11 131.06(18) . .
C1 Li1 Si11 32.40(7) . .
N32 Li1 Si11 123.9(2) . .
N31A Li1 Si11 124.0(3) . .
C34 Li1 Si11 135.54(13) . .
Si12 Li1 Si11 60.31(5) . .
Si12 C1 Si11 123.25(10) . .
Si12 C1 Li1 108.80(11) . .
Si11 C1 Li1 109.79(11) . .
C1 Si11 C111 113.16(9) . .
C1 Si11 C112 115.03(9) . .
C111 Si11 C112 105.44(11) . .
C1 Si11 C113 112.27(8) . .
C111 Si11 C113 105.61(10) . .
C112 Si11 C113 104.47(10) . .
C1 Si11 Li1 37.81(7) . .
C111 Si11 Li1 107.10(9) . .
C112 Si11 Li1 144.82(9) . .
C113 Si11 Li1 79.26(8) . .
C1 Si12 C121 110.08(10) . .
C1 Si12 C122 112.95(9) . .
C121 Si12 C122 105.95(11) . .
C1 Si12 C123 116.85(10) . .
C121 Si12 C123 105.59(11) . .
C122 Si12 C123 104.61(11) . .
C1 Si12 Li1 38.38(7) . .
C121 Si12 Li1 85.64(9) . .
C122 Si12 Li1 93.40(9) . .
C123 Si12 Li1 154.84(9) . .
C31 N31 C33 111.4(5) . .
C31 N31 C32 109.7(5) . .
C33 N31 C32 108.9(4) . .
C31 N31 Li1 116.4(6) . .
C33 N31 Li1 103.6(3) . .
C32 N31 Li1 106.4(3) . .
N31 C33 C34 110.5(3) . .
N32 C34 C33 109.9(4) . .
N32 C34 Li1 46.6(3) . .
C33 C34 Li1 74.56(15) . .
C36 N32 C35 109.7(5) . .
C36 N32 C34 111.0(5) . .
C35 N32 C34 111.1(6) . .
C36 N32 Li1 111.4(5) . .
C35 N32 Li1 111.3(6) . .
C34 N32 Li1 102.1(4) . .
C32A N31A C33A 115.1(9) . .
C32A N31A C31A 104.5(11) . .
C33A N31A C31A 112.5(11) . .
C32A N31A Li1 113.0(9) . .
C33A N31A Li1 104.9(7) . .
C31A N31A Li1 106.9(12) . .
C34A C33A N31A 113.6(7) . .
C33A C34A N32A 112.5(9) . .
C36A N32A C35A 109.0(12) . .
C36A N32A C34A 112.4(13) . .
C35A N32A C34A 105.9(13) . .
C36A N32A Li1 109.3(12) . .
C35A N32A Li1 116.4(14) . .
C34A N32A Li1 103.8(9) . .
N41A Li2 N42A 88.5(6) . .
N41A Li2 C2 146.3(5) . .
N42A Li2 C2 125.1(5) . .
N42 Li2 C2 125.9(2) . .
N42 Li2 N41 87.2(2) . .
C2 Li2 N41 146.8(2) . .
N41A Li2 C43A 30.2(4) . .
N42A Li2 C43A 58.3(5) . .
C2 Li2 C43A 176.3(3) . .
N42 Li2 C46 30.6(2) . .
C2 Li2 C46 109.20(15) . .
N41 Li2 C46 98.69(19) . .
N41A Li2 Si22 120.7(5) . .
N42A Li2 Si22 136.3(5) . .
N42 Li2 Si22 139.7(2) . .
C2 Li2 Si22 35.19(7) . .
N41 Li2 Si22 121.07(19) . .
C43A Li2 Si22 141.8(3) . .
C46 Li2 Si22 140.20(14) . .
Si22 C2 Si21 122.48(11) . .
Si22 C2 Li2 103.08(12) . .
Si21 C2 Li2 109.84(12) . .
C2 Si21 C213 111.48(9) . .
C2 Si21 C212 112.63(9) . .
C213 Si21 C212 106.57(11) . .
C2 Si21 C211 116.36(10) . .
C213 Si21 C211 104.93(10) . .
C212 Si21 C211 104.04(11) . .
C2 Si22 C223 115.0(5) . .
C2 Si22 C222 114.9(5) . .
C223 Si22 C222 108.2(6) . .
C2 Si22 C22A 116.1(5) . .
C2 Si22 C22C 109.0(5) . .
C22A Si22 C22C 105.9(5) . .
C2 Si22 C221 107.6(5) . .
C223 Si22 C221 106.2(5) . .
C222 Si22 C221 104.1(6) . .
C2 Si22 C22B 117.7(4) . .
C22A Si22 C22B 104.2(5) . .
C22C Si22 C22B 102.5(5) . .
C2 Si22 Li2 41.73(8) . .
C223 Si22 Li2 97.0(5) . .
C222 Si22 Li2 152.7(5) . .
C22A Si22 Li2 88.7(6) . .
C22C Si22 Li2 88.9(5) . .
C221 Si22 Li2 77.9(6) . .
C22B Si22 Li2 159.4(4) . .
C42 N41 C41 110.4(4) . .
C42 N41 C43 110.5(5) . .
C41 N41 C43 112.8(4) . .
C42 N41 Li2 116.1(4) . .
C41 N41 Li2 106.8(4) . .
C43 N41 Li2 99.9(3) . .
C44 C43 N41 110.1(4) . .
N42 C44 C43 113.2(5) . .
C46 N42 C44 113.2(5) . .
C46 N42 C45 107.7(5) . .
C44 N42 C45 111.0(5) . .
C46 N42 Li2 103.5(5) . .
C44 N42 Li2 103.6(4) . .
C45 N42 Li2 117.8(5) . .
N42 C46 Li2 45.9(3) . .
C43A N41A C42A 107.1(14) . .
C43A N41A C41A 105.5(14) . .
C42A N41A C41A 101.5(13) . .
C43A N41A Li2 106.6(10) . .
C42A N41A Li2 116.6(13) . .
C41A N41A Li2 118.6(13) . .
N41A C43A C44A 123.2(12) . .
N41A C43A Li2 43.2(8) . .
C44A C43A Li2 80.2(8) . .
C43A C44A N42A 110.7(12) . .
C46A N42A C45A 108.1(14) . .
C46A N42A C44A 108.3(16) . .
C45A N42A C44A 112.9(16) . .
C46A N42A Li2 110.5(16) . .
C45A N42A Li2 106.2(14) . .
C44A N42A Li2 110.7(11) . .

loop_
_geom_bond_atom_site_label_1
_geom_bond_atom_site_label_2
_geom_bond_distance
_geom_bond_site_symmetry_2
Li1 N32A 2.05(2) .
Li1 N31 2.054(6) .
Li1 C1 2.070(3) .
Li1 N32 2.071(9) .
Li1 N31A 2.093(14) .
Li1 C34 2.786(4) .
Li1 Si12 3.156(3) .
Li1 Si11 3.177(3) .
C1 Si12 1.8066(17) .
C1 Si11 1.8091(18) .
Si11 C111 1.882(2) .
Si11 C112 1.887(2) .
Si11 C113 1.8905(19) .
Si12 C121 1.881(2) .
Si12 C122 1.882(2) .
Si12 C123 1.893(2) .
C31 N31 1.467(6) .
C32 N31 1.509(6) .
N31 C33 1.478(5) .
C33 C34 1.528(4) .
C34 N32 1.479(6) .
N32 C36 1.467(6) .
N32 C35 1.471(7) .
C31A N31A 1.473(12) .
C32A N31A 1.443(11) .
N31A C33A 1.462(10) .
C33A C34A 1.440(9) .
C34A N32A 1.502(13) .
N32A C36A 1.464(13) .
N32A C35A 1.469(13) .
Li2 N41A 1.99(2) .
Li2 N42A 2.05(3) .
Li2 N42 2.061(9) .
Li2 C2 2.083(3) .
Li2 N41 2.133(7) .
Li2 C43A 2.786(16) .
Li2 C46 2.789(5) .
Li2 Si22 3.048(3) .
C2 Si22 1.8033(18) .
C2 Si21 1.8125(19) .
Si21 C213 1.879(2) .
Si21 C212 1.882(2) .
Si21 C211 1.891(2) .
Si22 C223 1.859(9) .
Si22 C222 1.862(8) .
Si22 C22A 1.881(8) .
Si22 C22C 1.895(7) .
Si22 C221 1.895(8) .
Si22 C22B 1.903(8) .
C41 N41 1.468(6) .
C42 N41 1.463(5) .
N41 C43 1.477(5) .
C43 C44 1.469(6) .
C44 N42 1.468(5) .
N42 C46 1.461(6) .
N42 C45 1.472(6) .
C41A N41A 1.497(14) .
C42A N41A 1.489(14) .
N41A C43A 1.463(14) .
C43A C44A 1.485(12) .
C44A N42A 1.485(14) .
N42A C46A 1.464(14) .
N42A C45A 1.470(14) .
